data_7036131
loop_
_publ_author_name
'Chaudhary, Praveen'
'Bieringer, Mario'
'Hazendonk, Paul'
'Gerken, Michael'

_publ_section_title
;
 The structure of trimethyltin fluoride.
;
_journal_issue 45
_journal_name_full 'Dalton transactions (Cambridge, England : 2003)'
_journal_page_first 19651
_journal_page_last 19658
_journal_paper_doi 10.1039/c5dt01994j
_journal_volume 44
_journal_year 2015
_chemical_formula_sum 'C3 H9 F Sn'
_chemical_formula_weight 182.79
_chemical_name_systematic 'Trimethyltin fluoride'
_space_group_crystal_system orthorhombic
_space_group_IT_number 62
_space_group_name_Hall '-P 2ac 2n'
_space_group_name_H-M_alt 'P n m a'
_symmetry_space_group_name_Hall '-P 2ac 2n'
_symmetry_space_group_name_H-M 'P n m a'
_atom_sites_solution_hydrogens geom
_audit_creation_method SHELXL-2014/6
_audit_update_record
;
2015-05-13 deposited with the CCDC.
2015-08-10 downloaded from the CCDC.
;
_cell_angle_alpha 90
_cell_angle_beta 90
_cell_angle_gamma 90
_cell_formula_units_Z 4
_cell_length_a 12.831(4)
_cell_length_b 4.3239(13)
_cell_length_c 10.846(3)
_cell_measurement_temperature 296(2)
_cell_volume 601.7(3)
_computing_cell_refinement 'APEX2 (Bruker, 2006)'
_computing_data_collection 'APEX2 (Bruker, 2006)'
_computing_data_reduction 'SAINT-Plus (Bruker, 2006)'
_computing_structure_refinement 'SHELXL-2014/6 (Sheldrick, 2014)'
_computing_structure_solution 'SHELXS-97 (Sheldrick, 2008)'
_diffrn_ambient_temperature 296(2)
_diffrn_measured_fraction_theta_full 0.998
_diffrn_measured_fraction_theta_max 0.999
_diffrn_measurement_device_type 'Bruker Smart Apex II'
_diffrn_radiation_type MoK\a
_diffrn_radiation_wavelength 0.71073
_diffrn_reflns_av_R_equivalents 0.0378
_diffrn_reflns_av_unetI/netI 0.0182
_diffrn_reflns_laue_measured_fraction_full 0.998
_diffrn_reflns_laue_measured_fraction_max 0.999
_diffrn_reflns_limit_h_max 16
_diffrn_reflns_limit_h_min -16
_diffrn_reflns_limit_k_max 5
_diffrn_reflns_limit_k_min -5
_diffrn_reflns_limit_l_max 14
_diffrn_reflns_limit_l_min -14
_diffrn_reflns_number 8044
_diffrn_reflns_point_group_measured_fraction_full 0.998
_diffrn_reflns_point_group_measured_fraction_max 0.999
_diffrn_reflns_theta_full 25.242
_diffrn_reflns_theta_max 27.617
_diffrn_reflns_theta_min 2.459
_diffrn_source 'fine-focus sealed tube'
_exptl_absorpt_coefficient_mu 4.123
_exptl_absorpt_correction_T_max 0.7456
_exptl_absorpt_correction_T_min 0.5088
_exptl_absorpt_correction_type multi-scan
_exptl_crystal_colour colorless
_exptl_crystal_density_diffrn 2.018
_exptl_crystal_description needle
_exptl_crystal_F_000 344
_exptl_crystal_recrystallization_method 'Re-crystallisation from solvent: hot ethanol'
_exptl_crystal_size_max 0.241
_exptl_crystal_size_mid 0.145
_exptl_crystal_size_min 0.132
_refine_diff_density_max 1.688
_refine_diff_density_min -0.761
_refine_diff_density_rms 0.217
_refine_ls_extinction_method none
_refine_ls_goodness_of_fit_ref 1.153
_refine_ls_hydrogen_treatment constr
_refine_ls_matrix_type full
_refine_ls_number_parameters 34
_refine_ls_number_reflns 790
_refine_ls_number_restraints 0
_refine_ls_restrained_S_all 1.153
_refine_ls_R_factor_all 0.0469
_refine_ls_R_factor_gt 0.0423
_refine_ls_shift/su_max 0.001
_refine_ls_shift/su_mean 0.000
_refine_ls_structure_factor_coef Fsqd
_refine_ls_weighting_details 'w=1/[\s^2^(Fo^2^)+(0.0638P)^2^+1.9860P] where P=(Fo^2^+2Fc^2^)/3'
_refine_ls_weighting_scheme calc
_refine_ls_wR_factor_gt 0.1130
_refine_ls_wR_factor_ref 0.1155
_reflns_Friedel_coverage 0.000
_reflns_number_gt 715
_reflns_number_total 790
_reflns_threshold_expression 'I > 2\s(I)'
_cod_data_source_file c5dt01994j2.cif
_cod_data_source_block MG12099_0ma
_cod_depositor_comments 'Adding full bibliography for 7036131--7036132.cif.'
_cod_database_code 7036131
_shelx_space_group_comment
;
The symmetry employed for this shelxl refinement is uniquely defined
by the following loop, which should always be used as a source of
symmetry information in preference to the above space-group names.
They are only intended as comments.
;
_shelx_estimated_absorpt_t_min 0.437
_shelx_estimated_absorpt_t_max 0.612
_exptl_absorpt_special_details
; 
SADABS (Sheldrick, 2004)
;
_shelxl_version_number 2014/6

loop_
_space_group_symop_operation_xyz
'x, y, z'
'-x+1/2, -y, z+1/2'
'-x, y+1/2, -z'
'x+1/2, -y+1/2, -z+1/2'
'-x, -y, -z'
'x-1/2, y, -z-1/2'
'x, -y-1/2, z'
'-x-1/2, y-1/2, z-1/2'

loop_
_atom_site_label
_atom_site_type_symbol
_atom_site_fract_x
_atom_site_fract_y
_atom_site_fract_z
_atom_site_U_iso_or_equiv
_atom_site_adp_type
_atom_site_occupancy
_atom_site_site_symmetry_order
_atom_site_calc_flag
_atom_site_refinement_flags_posn
_atom_site_refinement_flags_adp
_atom_site_refinement_flags_occupancy
Sn1 Sn 0.28968(4) 0.2500 0.56569(5) 0.0343(3) Uani 1 2 d S T P
C1 C 0.1244(10) 0.2500 0.5583(12) 0.084(4) Uani 1 2 d S T P
H1A H 0.1018 0.3619 0.4867 0.125 Uiso 0.5 1 calc R U P
H1B H 0.0972 0.3473 0.6310 0.125 Uiso 0.5 1 calc R U P
H1C H 0.0996 0.0408 0.5538 0.125 Uiso 0.5 1 calc R U P
C2 C 0.3799(9) 0.2500 0.4036(10) 0.060(3) Uani 1 2 d S T P
H2A H 0.4413 0.3728 0.4161 0.090 Uiso 0.5 1 calc R U P
H2B H 0.3398 0.3354 0.3370 0.090 Uiso 0.5 1 calc R U P
H2C H 0.3997 0.0418 0.3837 0.090 Uiso 0.5 1 calc R U P
C3 C 0.3658(9) 0.2500 0.7377(9) 0.056(2) Uani 1 2 d S T P
H3A H 0.3919 0.0465 0.7548 0.084 Uiso 0.5 1 calc R U P
H3B H 0.3174 0.3094 0.8010 0.084 Uiso 0.5 1 calc R U P
H3C H 0.4226 0.3941 0.7358 0.084 Uiso 0.5 1 calc R U P
F1 F 0.2909(5) -0.2500 0.5654(6) 0.064(2) Uani 1 2 d S T P

loop_
_atom_site_aniso_label
_atom_site_aniso_U_11
_atom_site_aniso_U_22
_atom_site_aniso_U_33
_atom_site_aniso_U_23
_atom_site_aniso_U_13
_atom_site_aniso_U_12
Sn1 0.0425(4) 0.0166(3) 0.0437(4) 0.000 0.0014(2) 0.000
C1 0.057(7) 0.106(13) 0.088(9) 0.000 -0.004(6) 0.000
C2 0.067(7) 0.052(6) 0.062(6) 0.000 0.014(5) 0.000
C3 0.060(6) 0.050(6) 0.057(6) 0.000 -0.007(5) 0.000
F1 0.087(5) 0.018(3) 0.089(5) 0.000 -0.006(3) 0.000

loop_
_atom_type_symbol
_atom_type_description
_atom_type_scat_dispersion_real
_atom_type_scat_dispersion_imag
_atom_type_scat_source
C C 0.0033 0.0016 'International Tables Vol C Tables 4.2.6.8 and 6.1.1.4'
H H 0.0000 0.0000 'International Tables Vol C Tables 4.2.6.8 and 6.1.1.4'
F F 0.0171 0.0103 'International Tables Vol C Tables 4.2.6.8 and 6.1.1.4'
Sn Sn -0.6537 1.4246 'International Tables Vol C Tables 4.2.6.8 and 6.1.1.4'

loop_
_geom_angle_atom_site_label_1
_geom_angle_atom_site_label_2
_geom_angle_atom_site_label_3
_geom_angle
_geom_angle_site_symmetry_1
_geom_angle_site_symmetry_3
C2 Sn1 C3 119.0(5) . .
C2 Sn1 C1 121.2(5) . .
C3 Sn1 C1 119.8(5) . .
C2 Sn1 F1 89.70(18) . 1_565
C3 Sn1 F1 89.89(17) . 1_565
C1 Sn1 F1 90.40(17) . 1_565
C2 Sn1 F1 89.70(18) . .
C3 Sn1 F1 89.89(17) . .
C1 Sn1 F1 90.40(17) . .
F1 Sn1 F1 179.2(3) 1_565 .
Sn1 F1 Sn1 179.2(3) . 1_545

loop_
_geom_bond_atom_site_label_1
_geom_bond_atom_site_label_2
_geom_bond_distance
_geom_bond_site_symmetry_2
Sn1 C2 2.105(11) .
Sn1 C3 2.106(10) .
Sn1 C1 2.122(13) .
Sn1 F1 2.1620(7) 1_565
Sn1 F1 2.1620(6) .
F1 Sn1 2.1620(7) 1_545
